data_4028354
loop_
_publ_author_name
'Thierry Brotin'
'Dominique Cavagnat'
'Erwann Jeanneau'
'Thierry Buffeteau'

_publ_section_title
;
 Synthesis of Highly Substituted Cryptophane Derivatives
;
_journal_name_full 'Journal of Organic Chemistry'
_journal_page_first 6143
_journal_page_last 6153
_journal_paper_doi 10.1021/jo4007738
_journal_volume 78
_journal_year 2013
_chemical_formula_moiety 'C60 H63 Cl9 O15'
_chemical_formula_sum 'C60 H63 Cl9 O15'
_chemical_formula_weight 1343.22
_space_group_IT_number 14
_symmetry_cell_setting monoclinic
_symmetry_space_group_name_Hall '-P 2yn'
_symmetry_space_group_name_H-M 'P 1 21/n 1'
_atom_sites_solution_hydrogens difmap
_atom_sites_solution_primary direct
_cell_angle_alpha 90
_cell_angle_beta 102.3363(8)
_cell_angle_gamma 90
_cell_formula_units_Z 4
_cell_length_a 21.2637(2)
_cell_length_b 13.10460(10)
_cell_length_c 21.9793(2)
_cell_measurement_reflns_used 32491
_cell_measurement_temperature 100
_cell_measurement_theta_max 66.7733
_cell_measurement_theta_min 3.2582
_cell_volume 5983.17(9)
_computing_cell_refinement
;
CrysAlisPro, Agilent Technologies,
Version 1.171.35.21c (release 23-05-2012 CrysAlis171 .NET)
(compiled May 23 2012,12:53:54)
;
_computing_data_collection
;
CrysAlisPro, Agilent Technologies,
Version 1.171.35.21c (release 23-05-2012 CrysAlis171 .NET)
(compiled May 23 2012,12:53:54)
;
_computing_data_reduction
;
CrysAlisPro, Agilent Technologies,
Version 1.171.35.21c (release 23-05-2012 CrysAlis171 .NET)
(compiled May 23 2012,12:53:54)
;
_computing_molecular_graphics 'CAMERON (Watkin et al., 1996)'
_computing_publication_material 'CRYSTALS (Betteridge et al., 2003)'
_computing_structure_refinement 'CRYSTALS (Betteridge et al., 2003)'
_computing_structure_solution 'SIR97 (Altomare et al., 1999)'
_diffrn_ambient_temperature 100
_diffrn_detector_area_resol_mean 10.4678
_diffrn_measured_fraction_theta_full 0.995
_diffrn_measured_fraction_theta_max 0.995
_diffrn_measurement_device_type 'Xcalibur, Atlas, Gemini ultra'
_diffrn_measurement_method \w
_diffrn_radiation_monochromator mirror
_diffrn_radiation_source 'Enhance Ultra (Cu) x-ray Source'
_diffrn_radiation_type 'Cu K\a'
_diffrn_radiation_wavelength 1.5418
_diffrn_reflns_av_R_equivalents 0.035
_diffrn_reflns_limit_h_max 21
_diffrn_reflns_limit_h_min -25
_diffrn_reflns_limit_k_max 14
_diffrn_reflns_limit_k_min -15
_diffrn_reflns_limit_l_max 26
_diffrn_reflns_limit_l_min -25
_diffrn_reflns_number 67563
_diffrn_reflns_theta_full 66.881
_diffrn_reflns_theta_max 66.881
_diffrn_reflns_theta_min 3.261
_diffrn_standards_number 0
_exptl_absorpt_coefficient_mu 4.423
_exptl_absorpt_correction_T_max 0.492
_exptl_absorpt_correction_T_min 0.157
_exptl_absorpt_correction_type analytical
_exptl_absorpt_process_details
;
CrysAlisPro, Agilent Technologies,
Version 1.171.35.21c (release 23-05-2012 CrysAlis171 .NET)
(compiled May 23 2012,12:53:54)
Analytical numeric absorption correction using a multifaceted crystal
            model based on expressions derived by R.C. Clark & J.S. Reid.
(Clark, R. C. & Reid, J. S. (1995). Acta Cryst. A51, 887-897)
;
_exptl_crystal_colour colorless
_exptl_crystal_density_diffrn 1.491
_exptl_crystal_description plate
_exptl_crystal_F_000 2784
_exptl_crystal_size_max 0.602
_exptl_crystal_size_mid 0.419
_exptl_crystal_size_min 0.191
_refine_diff_density_max 1.47
_refine_diff_density_min -1.32
_refine_ls_extinction_coef 18(3)
_refine_ls_extinction_method 'Larson (1970), Equation 22'
_refine_ls_goodness_of_fit_ref 0.9885
_refine_ls_hydrogen_treatment constr
_refine_ls_matrix_type full
_refine_ls_number_parameters 785
_refine_ls_number_reflns 10596
_refine_ls_number_restraints 19
_refine_ls_R_factor_all 0.0569
_refine_ls_R_factor_gt 0.0543
_refine_ls_shift/su_max 0.0006034
_refine_ls_shift/su_mean 0.0000325
_refine_ls_structure_factor_coef Fsqd
_refine_ls_weighting_details
;
 Method, part 1, Chebychev polynomial, (Watkin, 1994, Prince, 1982) 
 [weight] = 1.0/[A~0~*T~0~(x)+A~1~*T~1~(x) ... +A~n-1~]*T~n-1~(x)] 
 where A~i~ are the Chebychev coefficients listed below and x= Fcalc/Fmax 
 Method = Robust Weighting (Prince, 1982) 
 W = [weight] * [1-(deltaF/6*sigmaF)^2^]^2^ 
 A~i~ are: 
 0.223E+04 0.375E+04 0.229E+04 941. 210. 
;
_refine_ls_weighting_scheme calc
_refine_ls_wR_factor_all 0.1514
_refine_ls_wR_factor_gt 0.1485
_refine_ls_wR_factor_ref 0.1514
_reflns_limit_h_max 24
_reflns_limit_h_min -25
_reflns_limit_k_max 15
_reflns_limit_k_min 0
_reflns_limit_l_max 26
_reflns_limit_l_min 0
_reflns_number_gt 9820
_reflns_number_total 10596
_reflns_threshold_expression I>2.0\s(I)
_oxford_diffrn_Wilson_B_factor 3.51
_oxford_diffrn_Wilson_scale 0.09
_oxford_refine_ls_r_factor_ref 0.0569
_oxford_refine_ls_scale 1.895(12)
_oxford_reflns_number_all 10596
_oxford_reflns_threshold_expression_ref I>-10.0\s(I)
_cod_data_source_file jo4007738_si_001_3.cif
_cod_data_source_block 2
_cod_original_sg_symbol_H-M 'P 21/n '
_cod_database_code 4028354

loop_
_symmetry_equiv_pos_as_xyz
x,y,z
-x,-y,-z
-x+1/2,y+1/2,-z+1/2
x+1/2,-y+1/2,z+1/2

loop_
_atom_site_label
_atom_site_type_symbol
_atom_site_fract_x
_atom_site_fract_y
_atom_site_fract_z
_atom_site_U_iso_or_equiv
_atom_site_occupancy
_atom_site_adp_type
_atom_site_refinement_flags_posn
_atom_site_refinement_flags_adp
_atom_site_disorder_assembly
_atom_site_disorder_group
Cl1 Cl 0.78758(4) 0.14332(6) 0.52074(4) 0.0370 1.0000 Uani . . . .
C2 C 0.7712(2) 0.2759(4) 0.5143(2) 0.0302 0.6442 Uani . U 2 1
C3 C 0.7460(4) 0.2430(6) 0.5462(4) 0.0208 0.3558 Uani . U 2 2
Cl4 Cl 0.68606(4) 0.29222(8) 0.49569(6) 0.0529 1.0000 Uani . . . .
Cl5 Cl 0.80818(4) 0.34061(6) 0.57924(4) 0.0410 1.0000 Uani . . . .
Cl6 Cl 0.42647(3) 0.04592(6) 0.24902(3) 0.0313 1.0000 Uani . . . .
C7 C 0.51121(15) 0.0392(2) 0.26119(14) 0.0263 1.0000 Uani . . . .
Cl8 Cl 0.53573(5) -0.08684(7) 0.25470(4) 0.0415 1.0000 Uani . . . .
Cl9 Cl 0.53731(4) 0.11617(7) 0.20582(4) 0.0355 1.0000 Uani . . . .
H71 H 0.5306 0.0637 0.3014 0.0321 1.0000 Uiso R . . .
Cl10 Cl 0.48613(5) 0.32251(7) 0.76006(5) 0.0462 1.0000 Uani . . . .
C11 C 0.45802(17) 0.4473(3) 0.74549(16) 0.0331 1.0000 Uani . . . .
Cl12 Cl 0.49615(4) 0.50596(7) 0.69044(4) 0.0400 1.0000 Uani . . . .
Cl13 Cl 0.37520(4) 0.45340(9) 0.72195(5) 0.0508 1.0000 Uani . . . .
H111 H 0.4706 0.4839 0.7857 0.0404 1.0000 Uiso R . . .
O14 O 1.00651(9) 0.26684(14) 0.57286(8) 0.0190 1.0000 Uani . . . .
C15 C 0.97497(12) 0.1797(2) 0.54702(12) 0.0172 1.0000 Uani . . . .
C16 C 0.95125(12) 0.1750(2) 0.48238(12) 0.0169 1.0000 Uani . . . .
C17 C 0.91974(12) 0.0855(2) 0.45750(12) 0.0162 1.0000 Uani . . . .
C18 C 0.89150(12) 0.0722(2) 0.38814(12) 0.0174 1.0000 Uani . . . .
C19 C 0.82120(13) 0.1038(2) 0.36989(11) 0.0166 1.0000 Uani . . . .
C20 C 0.80098(13) 0.2019(2) 0.34830(11) 0.0170 1.0000 Uani . . . .
C21 C 0.73595(13) 0.2281(2) 0.33734(12) 0.0189 1.0000 Uani . . . .
C22 C 0.68997(13) 0.1592(2) 0.34766(12) 0.0197 1.0000 Uani . . . .
O23 O 0.62598(9) 0.18011(16) 0.34134(10) 0.0261 1.0000 Uani . . . .
C24 C 0.60641(15) 0.2821(2) 0.32553(17) 0.0323 1.0000 Uani . . . .
H243 H 0.5625 0.2890 0.3277 0.0477 1.0000 Uiso R . . .
H242 H 0.6312 0.3280 0.3544 0.0475 1.0000 Uiso R . . .
H241 H 0.6121 0.2988 0.2850 0.0478 1.0000 Uiso R . . .
C25 C 0.70878(13) 0.0598(2) 0.36622(12) 0.0176 1.0000 Uani . . . .
C26 C 0.77316(13) 0.0333(2) 0.37649(11) 0.0164 1.0000 Uani . . . .
O27 O 0.79117(9) -0.06514(14) 0.39676(9) 0.0197 1.0000 Uani . . . .
C28 C 0.77164(15) -0.1418(2) 0.34982(15) 0.0283 1.0000 Uani . . . .
H282 H 0.7821 -0.2075 0.3686 0.0414 1.0000 Uiso R . . .
H281 H 0.7942 -0.1316 0.3172 0.0416 1.0000 Uiso R . . .
H283 H 0.7265 -0.1371 0.3329 0.0417 1.0000 Uiso R . . .
O29 O 0.66192(9) -0.01046(15) 0.37199(8) 0.0194 1.0000 Uani . . . .
C30 C 0.65436(13) -0.0278(2) 0.43454(12) 0.0202 1.0000 Uani . . . .
C31 C 0.58539(13) -0.0596(2) 0.43052(13) 0.0188 1.0000 Uani . . . .
O32 O 0.54169(9) 0.02353(14) 0.41254(8) 0.0176 1.0000 Uani . . . .
C33 C 0.53944(12) 0.0980(2) 0.45624(12) 0.0168 1.0000 Uani . . . .
C34 C 0.50683(13) 0.1879(2) 0.43386(12) 0.0186 1.0000 Uani . . . .
O35 O 0.47779(10) 0.18928(16) 0.37166(9) 0.0239 1.0000 Uani . . . .
C36 C 0.42694(15) 0.2620(2) 0.35383(13) 0.0271 1.0000 Uani . . . .
H363 H 0.4053 0.2479 0.3114 0.0389 1.0000 Uiso R . . .
H362 H 0.4449 0.3283 0.3560 0.0393 1.0000 Uiso R . . .
H361 H 0.3969 0.2590 0.3807 0.0393 1.0000 Uiso R . . .
C37 C 0.50483(13) 0.2678(2) 0.47435(12) 0.0195 1.0000 Uani . . . .
C38 C 0.53050(12) 0.2590(2) 0.53847(12) 0.0178 1.0000 Uani . . . .
C39 C 0.52885(13) 0.3508(2) 0.57970(12) 0.0191 1.0000 Uani . . . .
C40 C 0.58951(13) 0.4166(2) 0.58963(12) 0.0188 1.0000 Uani . . . .
C41 C 0.63946(13) 0.4105(2) 0.64274(12) 0.0183 1.0000 Uani . . . .
C42 C 0.64260(13) 0.3316(2) 0.69389(12) 0.0179 1.0000 Uani . . . .
C43 C 0.67780(13) 0.2343(2) 0.68381(11) 0.0164 1.0000 Uani . . . .
C44 C 0.64575(13) 0.1467(2) 0.65765(11) 0.0167 1.0000 Uani . . . .
C45 C 0.68081(13) 0.0578(2) 0.65372(11) 0.0165 1.0000 Uani . . . .
C46 C 0.74720(13) 0.0536(2) 0.67325(12) 0.0171 1.0000 Uani . . . .
O47 O 0.78232(9) -0.03396(15) 0.67295(9) 0.0218 1.0000 Uani . . . .
C48 C 0.74832(14) -0.1221(2) 0.64566(14) 0.0251 1.0000 Uani . . . .
H483 H 0.7793 -0.1746 0.6445 0.0369 1.0000 Uiso R . . .
H481 H 0.7180 -0.1443 0.6699 0.0360 1.0000 Uiso R . . .
H482 H 0.7268 -0.1079 0.6047 0.0365 1.0000 Uiso R . . .
C49 C 0.78031(12) 0.1435(2) 0.69612(11) 0.0165 1.0000 Uani . . . .
C50 C 0.74510(13) 0.2303(2) 0.70143(11) 0.0167 1.0000 Uani . . . .
H501 H 0.7672 0.2890 0.7169 0.0199 1.0000 Uiso R . . .
O51 O 0.84617(9) 0.14861(15) 0.71665(8) 0.0208 1.0000 Uani . . . .
C52 C 0.88511(13) 0.0952(2) 0.68087(13) 0.0211 1.0000 Uani . . . .
C53 C 0.94261(13) 0.1626(2) 0.67939(13) 0.0210 1.0000 Uani . . . .
O54 O 0.98803(9) 0.10946(15) 0.65028(8) 0.0202 1.0000 Uani . . . .
C55 C 0.96645(12) 0.1003(2) 0.58608(12) 0.0180 1.0000 Uani . . . .
C56 C 0.93689(13) 0.0104(2) 0.56058(12) 0.0180 1.0000 Uani . . . .
C57 C 0.91354(12) 0.0041(2) 0.49675(12) 0.0178 1.0000 Uani . . . .
H571 H 0.8937 -0.0551 0.4798 0.0207 1.0000 Uiso R . . .
O58 O 0.93323(10) -0.06616(15) 0.60198(9) 0.0224 1.0000 Uani . . . .
C59 C 0.89099(15) -0.1485(2) 0.58045(14) 0.0258 1.0000 Uani . . . .
H593 H 0.8887 -0.1907 0.6155 0.0387 1.0000 Uiso R . . .
H591 H 0.9063 -0.1892 0.5496 0.0381 1.0000 Uiso R . . .
H592 H 0.8483 -0.1228 0.5625 0.0384 1.0000 Uiso R . . .
H531 H 0.9651 0.1797 0.7215 0.0250 1.0000 Uiso R . . .
H532 H 0.9284 0.2241 0.6563 0.0251 1.0000 Uiso R . . .
H521 H 0.8990 0.0319 0.7004 0.0248 1.0000 Uiso R . . .
H522 H 0.8608 0.0823 0.6391 0.0245 1.0000 Uiso R . . .
H451 H 0.6585 -0.0010 0.6380 0.0196 1.0000 Uiso R . . .
C60 C 0.57428(13) 0.1416(2) 0.63088(12) 0.0175 1.0000 Uani . . . .
C61 C 0.55627(12) 0.1655(2) 0.56167(12) 0.0170 1.0000 Uani . . . .
C62 C 0.56204(12) 0.0878(2) 0.51982(12) 0.0164 1.0000 Uani . . . .
H621 H 0.5808 0.0259 0.5348 0.0201 1.0000 Uiso R . . .
H602 H 0.5517 0.1897 0.6524 0.0212 1.0000 Uiso R . . .
H601 H 0.5589 0.0733 0.6369 0.0208 1.0000 Uiso R . . .
H421 H 0.6651 0.3617 0.7318 0.0218 1.0000 Uiso R . . .
H422 H 0.5996 0.3154 0.6988 0.0219 1.0000 Uiso R . . .
C63 C 0.69027(13) 0.4799(2) 0.64951(13) 0.0202 1.0000 Uani . . . .
C64 C 0.69422(13) 0.5532(2) 0.60479(13) 0.0212 1.0000 Uani . . . .
O65 O 0.74215(10) 0.62494(16) 0.61123(10) 0.0261 1.0000 Uani . . . .
C66 C 0.79813(14) 0.6064(2) 0.65907(14) 0.0259 1.0000 Uani . . . .
H662 H 0.8300 0.6548 0.6546 0.0387 1.0000 Uiso R . . .
H661 H 0.7877 0.6129 0.6988 0.0386 1.0000 Uiso R . . .
H663 H 0.8139 0.5394 0.6542 0.0384 1.0000 Uiso R . . .
C67 C 0.64643(14) 0.5546(2) 0.54996(13) 0.0227 1.0000 Uani . . . .
C68 C 0.59533(13) 0.4879(2) 0.54394(13) 0.0204 1.0000 Uani . . . .
H681 H 0.5641 0.4904 0.5080 0.0241 1.0000 Uiso R . . .
O69 O 0.64499(11) 0.62690(17) 0.50337(10) 0.0304 1.0000 Uani . . . .
C70 C 0.6855(5) 0.5956(9) 0.4592(4) 0.0260 0.3305 Uani D U 1 2
C71 C 0.6983(3) 0.6530(5) 0.4783(3) 0.0315 0.6695 Uani . U 1 1
C72 C 0.7327(2) 0.5597(4) 0.4630(2) 0.0288 0.6695 Uani . U 1 1
C73 C 0.7563(4) 0.6149(7) 0.4825(4) 0.0223 0.3305 Uani D U 1 2
O74 O 0.78699(10) 0.59627(16) 0.43510(9) 0.0250 1.0000 Uani . . . .
C75 C 0.82946(13) 0.5165(2) 0.43663(13) 0.0185 1.0000 Uani . . . .
C76 C 0.82158(13) 0.4476(2) 0.38747(12) 0.0177 1.0000 Uani . . . .
O77 O 0.77108(9) 0.46393(15) 0.33657(8) 0.0193 1.0000 Uani . . . .
C78 C 0.78651(15) 0.5419(2) 0.29588(14) 0.0276 1.0000 Uani . . . .
H783 H 0.7516 0.5466 0.2606 0.0400 1.0000 Uiso R . . .
H782 H 0.7921 0.6057 0.3172 0.0408 1.0000 Uiso R . . .
H781 H 0.8251 0.5242 0.2821 0.0413 1.0000 Uiso R . . .
C79 C 0.86170(13) 0.3628(2) 0.38779(12) 0.0163 1.0000 Uani . . . .
C80 C 0.84663(13) 0.2848(2) 0.33536(12) 0.0172 1.0000 Uani . . . .
H802 H 0.8861 0.2531 0.3286 0.0206 1.0000 Uiso R . . .
H801 H 0.8266 0.3201 0.2977 0.0206 1.0000 Uiso R . . .
C81 C 0.91349(12) 0.3509(2) 0.43902(12) 0.0164 1.0000 Uani . . . .
C82 C 0.96291(12) 0.2659(2) 0.44351(12) 0.0176 1.0000 Uani . . . .
H822 H 1.0041 0.2955 0.4628 0.0204 1.0000 Uiso R . . .
H821 H 0.9653 0.2434 0.4020 0.0206 1.0000 Uiso R . . .
C83 C 0.92301(13) 0.4224(2) 0.48728(12) 0.0174 1.0000 Uani . . . .
C84 C 0.88155(13) 0.5034(2) 0.48711(12) 0.0182 1.0000 Uani . . . .
O85 O 0.88797(10) 0.57447(15) 0.53428(9) 0.0237 1.0000 Uani . . . .
C86 C 0.93276(14) 0.5496(2) 0.59028(12) 0.0224 1.0000 Uani . . . .
H863 H 0.9319 0.6033 0.6205 0.0331 1.0000 Uiso R . . .
H861 H 0.9755 0.5441 0.5824 0.0335 1.0000 Uiso R . . .
H862 H 0.9210 0.4851 0.6062 0.0333 1.0000 Uiso R . . .
H831 H 0.9575 0.4140 0.5200 0.0205 1.0000 Uiso R . . .
H631 H 0.7225 0.4776 0.6850 0.0251 1.0000 Uiso R . . .
H392 H 0.5223 0.3262 0.6195 0.0228 1.0000 Uiso R . . .
H391 H 0.4926 0.3920 0.5611 0.0228 1.0000 Uiso R . . .
H371 H 0.4859 0.3287 0.4586 0.0225 1.0000 Uiso R . . .
H311 H 0.5805 -0.0869 0.4703 0.0222 1.0000 Uiso R . . .
H312 H 0.5750 -0.1111 0.3982 0.0224 1.0000 Uiso R . . .
H301 H 0.6837 -0.0821 0.4534 0.0241 1.0000 Uiso R . . .
H302 H 0.6641 0.0342 0.4585 0.0232 1.0000 Uiso R . . .
H211 H 0.7245 0.2933 0.3237 0.0235 1.0000 Uiso R . . .
H181 H 0.9169 0.1099 0.3637 0.0204 1.0000 Uiso R . . .
H182 H 0.8947 0.0002 0.3794 0.0209 1.0000 Uiso R . . .
C87 C 1.07489(13) 0.2538(2) 0.59265(13) 0.0224 1.0000 Uani . . . .
H872 H 1.0928 0.3188 0.6058 0.0330 1.0000 Uiso R . . .
H871 H 1.0830 0.2066 0.6262 0.0330 1.0000 Uiso R . . .
H873 H 1.0934 0.2302 0.5589 0.0331 1.0000 Uiso R . . .
H21 H 0.7878 0.3024 0.4789 0.0361 0.6442 Uiso R . 2 1
H31 H 0.7283 0.2173 0.5808 0.0249 0.3558 Uiso R . 2 2
H701 H 0.6715 0.6339 0.4210 0.0311 0.3305 Uiso R . 1 2
H702 H 0.6789 0.5230 0.4505 0.0311 0.3305 Uiso R . 1 2
H711 H 0.7283 0.6931 0.5087 0.0377 0.6695 Uiso R . 1 1
H712 H 0.6836 0.6933 0.4406 0.0377 0.6695 Uiso R . 1 1
H721 H 0.7494 0.5204 0.5003 0.0339 0.6695 Uiso R . 1 1
H722 H 0.7039 0.5176 0.4329 0.0337 0.6695 Uiso R . 1 1
H731 H 0.7637 0.6846 0.4966 0.0259 0.3305 Uiso R . 1 2
H732 H 0.7725 0.5681 0.5166 0.0261 0.3305 Uiso R . 1 2

loop_
_atom_site_aniso_label
_atom_site_aniso_U_11
_atom_site_aniso_U_22
_atom_site_aniso_U_33
_atom_site_aniso_U_23
_atom_site_aniso_U_13
_atom_site_aniso_U_12
Cl1 0.0387(4) 0.0390(4) 0.0284(4) -0.0121(3) -0.0038(3) 0.0151(3)
C2 0.030(2) 0.036(3) 0.026(2) 0.001(2) 0.009(2) 0.001(2)
C3 0.021(3) 0.028(4) 0.015(3) 0.003(3) 0.007(3) 0.004(3)
Cl4 0.0343(5) 0.0487(5) 0.0763(7) 0.0095(5) 0.0131(4) 0.0178(4)
Cl5 0.0514(5) 0.0330(4) 0.0433(5) -0.0052(3) 0.0204(4) -0.0112(4)
Cl6 0.0274(4) 0.0468(4) 0.0195(3) -0.0017(3) 0.0044(3) -0.0049(3)
C7 0.0276(15) 0.0340(16) 0.0167(13) 0.0040(12) 0.0035(11) -0.0018(12)
Cl8 0.0571(5) 0.0355(4) 0.0299(4) 0.0055(3) 0.0046(4) 0.0125(4)
Cl9 0.0376(4) 0.0446(5) 0.0257(4) 0.0112(3) 0.0099(3) -0.0050(3)
Cl10 0.0545(5) 0.0368(5) 0.0534(5) 0.0063(4) 0.0255(4) 0.0029(4)
C11 0.0399(18) 0.0328(17) 0.0305(17) 0.0034(13) 0.0160(14) 0.0023(14)
Cl12 0.0513(5) 0.0358(4) 0.0371(4) -0.0028(3) 0.0188(4) -0.0044(4)
Cl13 0.0380(5) 0.0654(6) 0.0493(5) 0.0004(5) 0.0101(4) -0.0016(4)
O14 0.0189(9) 0.0192(9) 0.0165(9) -0.0048(7) -0.0012(7) 0.0005(7)
C15 0.0149(12) 0.0190(13) 0.0175(13) -0.0039(10) 0.0028(10) 0.0014(10)
C16 0.0154(12) 0.0197(13) 0.0151(12) -0.0019(10) 0.0022(10) 0.0019(10)
C17 0.0144(12) 0.0192(13) 0.0147(12) -0.0022(10) 0.0025(10) 0.0028(10)
C18 0.0200(13) 0.0183(13) 0.0136(12) -0.0030(10) 0.0029(10) -0.0003(10)
C19 0.0201(13) 0.0201(13) 0.0093(11) -0.0030(10) 0.0025(10) -0.0015(10)
C20 0.0210(13) 0.0212(13) 0.0084(11) -0.0026(10) 0.0020(10) -0.0022(11)
C21 0.0224(13) 0.0188(13) 0.0146(12) -0.0006(10) 0.0016(10) 0.0009(10)
C22 0.0177(13) 0.0238(14) 0.0170(13) -0.0018(10) 0.0023(10) -0.0010(11)
O23 0.0161(9) 0.0257(10) 0.0353(11) 0.0021(9) 0.0029(8) 0.0000(8)
C24 0.0218(14) 0.0287(16) 0.0456(19) 0.0060(14) 0.0054(13) 0.0038(12)
C25 0.0203(13) 0.0202(13) 0.0123(12) -0.0033(10) 0.0034(10) -0.0045(10)
C26 0.0209(13) 0.0186(13) 0.0088(11) -0.0020(9) 0.0012(10) -0.0017(10)
O27 0.0222(9) 0.0164(9) 0.0185(9) -0.0017(7) -0.0004(8) -0.0018(7)
C28 0.0291(15) 0.0221(14) 0.0308(16) -0.0094(12) 0.0002(12) -0.0005(12)
O29 0.0201(9) 0.0227(10) 0.0154(9) -0.0019(7) 0.0040(7) -0.0069(8)
C30 0.0204(13) 0.0246(14) 0.0153(13) 0.0026(11) 0.0032(10) -0.0002(11)
C31 0.0210(13) 0.0183(13) 0.0168(13) 0.0014(10) 0.0033(10) -0.0016(10)
O32 0.0171(9) 0.0207(9) 0.0140(9) -0.0015(7) 0.0012(7) -0.0003(7)
C33 0.0131(12) 0.0218(13) 0.0152(12) -0.0010(10) 0.0027(10) -0.0019(10)
C34 0.0173(12) 0.0248(14) 0.0122(12) 0.0015(10) 0.0001(10) -0.0002(11)
O35 0.0261(10) 0.0319(11) 0.0110(9) 0.0007(8) -0.0022(8) 0.0077(9)
C36 0.0286(15) 0.0315(16) 0.0176(13) 0.0053(12) -0.0028(11) 0.0083(13)
C37 0.0204(13) 0.0205(13) 0.0167(13) 0.0047(10) 0.0016(10) 0.0035(10)
C38 0.0158(12) 0.0230(13) 0.0138(12) -0.0006(10) 0.0015(10) -0.0008(10)
C39 0.0190(13) 0.0226(14) 0.0141(12) 0.0004(10) 0.0001(10) 0.0041(11)
C40 0.0206(13) 0.0198(13) 0.0163(13) -0.0025(10) 0.0047(10) 0.0048(11)
C41 0.0222(13) 0.0190(13) 0.0139(12) -0.0034(10) 0.0043(10) 0.0029(10)
C42 0.0192(13) 0.0211(13) 0.0121(12) -0.0024(10) 0.0007(10) -0.0004(10)
C43 0.0203(13) 0.0206(13) 0.0084(11) 0.0028(10) 0.0028(9) -0.0006(10)
C44 0.0185(13) 0.0231(13) 0.0078(11) 0.0026(10) 0.0018(9) -0.0024(10)
C45 0.0200(13) 0.0199(13) 0.0090(11) 0.0014(9) 0.0015(10) -0.0035(10)
C46 0.0210(13) 0.0192(13) 0.0108(12) 0.0030(10) 0.0025(10) 0.0012(10)
O47 0.0213(9) 0.0196(10) 0.0225(10) 0.0007(8) 0.0003(8) 0.0016(8)
C48 0.0280(15) 0.0195(13) 0.0259(15) -0.0022(11) 0.0018(12) -0.0002(11)
C49 0.0166(12) 0.0237(13) 0.0082(11) 0.0009(10) 0.0003(9) -0.0016(10)
C50 0.0202(13) 0.0210(13) 0.0086(11) -0.0007(9) 0.0025(10) -0.0033(10)
O51 0.0152(9) 0.0319(11) 0.0139(9) -0.0066(8) 0.0000(7) -0.0001(8)
C52 0.0176(13) 0.0273(14) 0.0179(13) -0.0062(11) 0.0025(10) 0.0007(11)
C53 0.0187(13) 0.0275(14) 0.0166(13) -0.0051(11) 0.0033(10) -0.0001(11)
O54 0.0175(9) 0.0305(10) 0.0115(9) -0.0026(7) 0.0011(7) 0.0023(8)
C55 0.0160(12) 0.0248(14) 0.0118(12) -0.0022(10) 0.0000(10) 0.0036(10)
C56 0.0175(12) 0.0199(13) 0.0169(13) 0.0020(10) 0.0041(10) 0.0029(10)
C57 0.0179(12) 0.0175(12) 0.0175(13) -0.0040(10) 0.0026(10) 0.0008(10)
O58 0.0275(10) 0.0222(10) 0.0166(9) 0.0013(8) 0.0025(8) -0.0001(8)
C59 0.0301(15) 0.0215(14) 0.0259(15) 0.0012(11) 0.0061(12) -0.0026(12)
C60 0.0188(13) 0.0215(13) 0.0117(12) 0.0012(10) 0.0024(10) -0.0030(10)
C61 0.0142(12) 0.0229(13) 0.0133(12) 0.0024(10) 0.0016(9) -0.0022(10)
C62 0.0149(12) 0.0182(12) 0.0150(12) 0.0024(10) 0.0009(10) -0.0018(10)
C63 0.0220(13) 0.0211(13) 0.0171(13) -0.0030(11) 0.0030(10) 0.0036(11)
C64 0.0216(13) 0.0197(13) 0.0241(14) -0.0023(11) 0.0087(11) 0.0013(11)
O65 0.0277(11) 0.0219(10) 0.0286(11) 0.0018(8) 0.0059(9) -0.0027(8)
C66 0.0259(15) 0.0224(14) 0.0292(15) -0.0041(12) 0.0051(12) -0.0035(12)
C67 0.0282(14) 0.0218(14) 0.0202(14) 0.0022(11) 0.0102(11) 0.0057(11)
C68 0.0222(13) 0.0228(14) 0.0159(13) -0.0003(11) 0.0038(10) 0.0053(11)
O69 0.0371(12) 0.0288(11) 0.0282(11) 0.0112(9) 0.0139(9) 0.0053(9)
C70 0.033(5) 0.032(5) 0.014(4) 0.002(4) 0.006(3) -0.005(4)
C71 0.034(3) 0.032(3) 0.031(3) 0.011(2) 0.013(2) 0.007(2)
C72 0.032(3) 0.026(3) 0.030(2) 0.006(2) 0.012(2) 0.002(2)
C73 0.027(4) 0.019(4) 0.021(4) -0.005(3) 0.006(3) 0.001(4)
O74 0.0256(10) 0.0242(10) 0.0243(10) -0.0016(8) 0.0034(8) 0.0080(8)
C75 0.0218(13) 0.0186(13) 0.0163(13) 0.0029(10) 0.0065(10) 0.0014(10)
C76 0.0179(12) 0.0209(13) 0.0143(12) 0.0031(10) 0.0036(10) -0.0028(10)
O77 0.0193(9) 0.0213(9) 0.0156(9) 0.0042(7) -0.0003(7) -0.0023(7)
C78 0.0340(16) 0.0255(14) 0.0199(14) 0.0090(12) -0.0017(12) -0.0045(12)
C79 0.0186(13) 0.0183(13) 0.0126(12) 0.0015(10) 0.0046(10) -0.0034(10)
C80 0.0186(12) 0.0198(13) 0.0131(12) 0.0004(10) 0.0028(10) -0.0019(10)
C81 0.0169(12) 0.0181(13) 0.0146(12) 0.0015(10) 0.0045(10) -0.0014(10)
C82 0.0163(12) 0.0192(13) 0.0165(12) -0.0018(10) 0.0017(10) -0.0018(10)
C83 0.0191(12) 0.0191(13) 0.0138(12) 0.0019(10) 0.0032(10) -0.0020(10)
C84 0.0235(13) 0.0175(13) 0.0145(13) -0.0002(10) 0.0064(10) -0.0007(10)
O85 0.0309(11) 0.0224(10) 0.0157(9) -0.0054(8) 0.0005(8) 0.0063(8)
C86 0.0278(14) 0.0259(14) 0.0130(13) -0.0013(11) 0.0030(11) -0.0010(11)
C87 0.0188(13) 0.0262(14) 0.0207(13) -0.0054(11) 0.0011(11) -0.0022(11)

loop_
_atom_type_symbol
_atom_type_scat_dispersion_real
_atom_type_scat_dispersion_imag
_atom_type_scat_Cromer_Mann_a1
_atom_type_scat_Cromer_Mann_b1
_atom_type_scat_Cromer_Mann_a2
_atom_type_scat_Cromer_Mann_b2
_atom_type_scat_Cromer_Mann_a3
_atom_type_scat_Cromer_Mann_b3
_atom_type_scat_Cromer_Mann_a4
_atom_type_scat_Cromer_Mann_b4
_atom_type_scat_Cromer_Mann_c
_atom_type_scat_source
C 0.0181 0.0091 2.3100 20.8439 1.0200 10.2075 1.5886 0.5687 0.8650 51.6512 0.2156 'International Tables Vol C 4.2.6.8 and 6.1.1.4'
H 0.0000 0.0000 0.4930 10.5109 0.3229 26.1257 0.1402 3.1424 0.0408 57.7998 0.0030 'International Tables Vol C 4.2.6.8 and 6.1.1.4'
O 0.0492 0.0322 3.0485 13.2771 2.2868 5.7011 1.5463 0.3239 0.8670 32.9089 0.2508 'International Tables Vol C 4.2.6.8 and 6.1.1.4'
Cl 0.3639 0.7018 11.4604 0.0104 7.1964 1.1662 6.2556 18.5194 1.6455 47.7784 -9.5574 'International Tables Vol C 4.2.6.8 and 6.1.1.4'

loop_
_geom_angle_atom_site_label_1
_geom_angle_atom_site_label_2
_geom_angle_atom_site_label_3
_geom_angle
_geom_angle_publ_flag
Cl1 C2 Cl4 107.9(3) yes
Cl1 C2 Cl5 112.0(3) yes
Cl4 C2 Cl5 113.4(3) yes
Cl1 C2 H21 108.2 no
Cl4 C2 H21 107.1 no
Cl5 C2 H21 108.0 no
Cl1 C3 Cl4 117.1(5) yes
Cl1 C3 Cl5 105.8(4) yes
Cl4 C3 Cl5 112.2(4) yes
Cl1 C3 H31 107.3 no
Cl4 C3 H31 107.0 no
Cl5 C3 H31 106.9 no
Cl6 C7 Cl8 110.34(17) yes
Cl6 C7 Cl9 109.20(16) yes
Cl8 C7 Cl9 109.99(17) yes
Cl6 C7 H71 110.5 no
Cl8 C7 H71 108.6 no
Cl9 C7 H71 108.2 no
Cl10 C11 Cl12 110.06(18) yes
Cl10 C11 Cl13 112.6(2) yes
Cl12 C11 Cl13 111.22(19) yes
Cl10 C11 H111 105.8 no
Cl12 C11 H111 108.9 no
Cl13 C11 H111 108.0 no
C15 O14 C87 113.4(2) yes
O14 C15 C16 119.3(2) yes
O14 C15 C55 118.8(2) yes
C16 C15 C55 121.9(2) yes
C15 C16 C17 118.0(2) yes
C15 C16 C82 118.0(2) yes
C17 C16 C82 124.0(2) yes
C16 C17 C18 122.6(2) yes
C16 C17 C57 119.9(2) yes
C18 C17 C57 117.5(2) yes
C17 C18 C19 112.8(2) yes
C17 C18 H181 110.4 no
C19 C18 H181 110.2 no
C17 C18 H182 106.3 no
C19 C18 H182 108.6 no
H181 C18 H182 108.3 no
C18 C19 C20 123.4(2) yes
C18 C19 C26 119.2(2) yes
C20 C19 C26 117.3(2) yes
C19 C20 C21 120.3(2) yes
C19 C20 C80 123.7(2) yes
C21 C20 C80 116.1(2) yes
C20 C21 C22 121.3(3) yes
C20 C21 H211 117.9 no
C22 C21 H211 120.7 no
C21 C22 O23 125.2(3) yes
C21 C22 C25 119.2(2) yes
O23 C22 C25 115.7(2) yes
C22 O23 C24 116.5(2) yes
O23 C24 H243 108.5 no
O23 C24 H242 110.0 no
H243 C24 H242 108.4 no
O23 C24 H241 111.0 no
H243 C24 H241 110.4 no
H242 C24 H241 108.5 no
C22 C25 C26 119.6(2) yes
C22 C25 O29 118.7(2) yes
C26 C25 O29 121.7(2) yes
C19 C26 C25 122.2(2) yes
C19 C26 O27 119.0(2) yes
C25 C26 O27 118.7(2) yes
C26 O27 C28 113.6(2) yes
O27 C28 H282 108.3 no
O27 C28 H281 109.1 no
H282 C28 H281 110.0 no
O27 C28 H283 110.3 no
H282 C28 H283 110.3 no
H281 C28 H283 108.9 no
C25 O29 C30 115.1(2) yes
O29 C30 C31 107.1(2) yes
O29 C30 H301 109.2 no
C31 C30 H301 110.3 no
O29 C30 H302 109.5 no
C31 C30 H302 110.9 no
H301 C30 H302 109.7 no
C30 C31 O32 111.8(2) yes
C30 C31 H311 109.8 no
O32 C31 H311 109.9 no
C30 C31 H312 107.5 no
O32 C31 H312 107.2 no
H311 C31 H312 110.6 no
C31 O32 C33 117.6(2) yes
O32 C33 C34 116.0(2) yes
O32 C33 C62 125.4(2) yes
C34 C33 C62 118.3(2) yes
C33 C34 O35 116.3(2) yes
C33 C34 C37 119.5(2) yes
O35 C34 C37 124.2(2) yes
C34 O35 C36 115.7(2) yes
O35 C36 H363 108.2 no
O35 C36 H362 109.0 no
H363 C36 H362 109.2 no
O35 C36 H361 111.5 no
H363 C36 H361 110.2 no
H362 C36 H361 108.7 no
C34 C37 C38 121.8(2) yes
C34 C37 H371 118.9 no
C38 C37 H371 119.4 no
C37 C38 C39 118.9(2) yes
C37 C38 C61 118.6(2) yes
C39 C38 C61 122.5(2) yes
C38 C39 C40 114.1(2) yes
C38 C39 H392 107.6 no
C40 C39 H392 109.8 no
C38 C39 H391 108.3 no
C40 C39 H391 108.6 no
H392 C39 H391 108.3 no
C39 C40 C41 123.6(2) yes
C39 C40 C68 118.5(2) yes
C41 C40 C68 117.9(3) yes
C40 C41 C42 124.1(2) yes
C40 C41 C63 118.9(3) yes
C42 C41 C63 117.0(2) yes
C41 C42 C43 114.1(2) yes
C41 C42 H421 107.5 no
C43 C42 H421 107.7 no
C41 C42 H422 109.8 no
C43 C42 H422 109.8 no
H421 C42 H422 107.7 no
C42 C43 C44 122.6(2) yes
C42 C43 C50 119.8(2) yes
C44 C43 C50 117.6(2) yes
C43 C44 C45 119.5(2) yes
C43 C44 C60 124.0(2) yes
C45 C44 C60 116.5(2) yes
C44 C45 C46 122.4(2) yes
C44 C45 H451 118.5 no
C46 C45 H451 119.1 no
C45 C46 O47 123.5(2) yes
C45 C46 C49 118.4(2) yes
O47 C46 C49 118.1(2) yes
C46 O47 C48 116.9(2) yes
O47 C48 H483 107.7 no
O47 C48 H481 110.5 no
H483 C48 H481 110.0 no
O47 C48 H482 110.1 no
H483 C48 H482 108.4 no
H481 C48 H482 110.1 no
C46 C49 C50 118.7(2) yes
C46 C49 O51 123.6(2) yes
C50 C49 O51 117.7(2) yes
C43 C50 C49 123.2(2) yes
C43 C50 H501 118.6 no
C49 C50 H501 118.2 no
C49 O51 C52 117.42(19) yes
O51 C52 C53 106.8(2) yes
O51 C52 H521 109.7 no
C53 C52 H521 110.2 no
O51 C52 H522 110.5 no
C53 C52 H522 110.6 no
H521 C52 H522 109.1 no
C52 C53 O54 110.3(2) yes
C52 C53 H531 110.4 no
O54 C53 H531 107.1 no
C52 C53 H532 109.5 no
O54 C53 H532 109.4 no
H531 C53 H532 110.1 no
C53 O54 C55 112.5(2) yes
O54 C55 C15 120.3(2) yes
O54 C55 C56 120.2(2) yes
C15 C55 C56 119.5(2) yes
C55 C56 C57 119.3(2) yes
C55 C56 O58 115.9(2) yes
C57 C56 O58 124.8(2) yes
C17 C57 C56 121.3(2) yes
C17 C57 H571 119.2 no
C56 C57 H571 119.5 no
C56 O58 C59 117.3(2) yes
O58 C59 H593 108.0 no
O58 C59 H591 111.5 no
H593 C59 H591 109.0 no
O58 C59 H592 110.0 no
H593 C59 H592 108.9 no
H591 C59 H592 109.4 no
C44 C60 C61 113.5(2) yes
C44 C60 H602 110.0 no
C61 C60 H602 108.0 no
C44 C60 H601 109.1 no
C61 C60 H601 107.9 no
H602 C60 H601 108.3 no
C60 C61 C38 122.9(2) yes
C60 C61 C62 118.1(2) yes
C38 C61 C62 118.9(2) yes
C61 C62 C33 122.3(2) yes
C61 C62 H621 119.5 no
C33 C62 H621 118.2 no
C41 C63 C64 122.5(3) yes
C41 C63 H631 119.2 no
C64 C63 H631 118.3 no
C63 C64 O65 123.8(3) yes
C63 C64 C67 118.3(3) yes
O65 C64 C67 117.8(3) yes
C64 O65 C66 116.3(2) yes
O65 C66 H662 108.1 no
O65 C66 H661 109.8 no
H662 C66 H661 110.3 no
O65 C66 H663 109.3 no
H662 C66 H663 109.2 no
H661 C66 H663 110.1 no
C64 C67 C68 119.1(3) yes
C64 C67 O69 122.7(3) yes
C68 C67 O69 117.9(3) yes
C40 C68 C67 123.0(3) yes
C40 C68 H681 118.9 no
C67 C68 H681 118.1 no
C67 O69 C71 124.2(3) yes
C67 O69 C70 111.6(4) yes
O69 C70 C73 114.1(7) yes
O69 C70 H701 107.9 no
C73 C70 H701 108.1 no
O69 C70 H702 108.4 no
C73 C70 H702 108.9 no
H701 C70 H702 109.4 no
O69 C71 C72 111.3(4) yes
O69 C71 H711 109.2 no
C72 C71 H711 108.2 no
O69 C71 H712 109.0 no
C72 C71 H712 109.5 no
H711 C71 H712 109.5 no
C71 C72 O74 106.7(4) yes
C71 C72 H721 110.7 no
O74 C72 H721 109.9 no
C71 C72 H722 110.4 no
O74 C72 H722 109.3 no
H721 C72 H722 109.7 no
C70 C73 O74 108.4(7) yes
C70 C73 H731 110.5 no
O74 C73 H731 110.0 no
C70 C73 H732 108.7 no
O74 C73 H732 109.2 no
H731 C73 H732 110.0 no
C72 O74 C75 107.8(3) yes
C73 O74 C75 122.3(4) yes
O74 C75 C76 120.3(2) yes
O74 C75 C84 121.1(2) yes
C76 C75 C84 118.6(2) yes
C75 C76 O77 117.9(2) yes
C75 C76 C79 122.6(2) yes
O77 C76 C79 119.4(2) yes
C76 O77 C78 111.7(2) yes
O77 C78 H783 108.1 no
O77 C78 H782 109.7 no
H783 C78 H782 109.6 no
O77 C78 H781 110.3 no
H783 C78 H781 109.0 no
H782 C78 H781 110.0 no
C76 C79 C80 120.0(2) yes
C76 C79 C81 117.7(2) yes
C80 C79 C81 122.3(2) yes
C20 C80 C79 112.2(2) yes
C20 C80 H802 109.1 no
C79 C80 H802 110.6 no
C20 C80 H801 108.6 no
C79 C80 H801 108.1 no
H802 C80 H801 108.1 no
C79 C81 C82 123.1(2) yes
C79 C81 C83 119.7(2) yes
C82 C81 C83 117.1(2) yes
C81 C82 C16 114.7(2) yes
C81 C82 H822 106.4 no
C16 C82 H822 108.0 no
C81 C82 H821 109.6 no
C16 C82 H821 109.9 no
H822 C82 H821 108.0 no
C81 C83 C84 121.7(2) yes
C81 C83 H831 118.6 no
C84 C83 H831 119.8 no
C75 C84 C83 119.6(2) yes
C75 C84 O85 116.6(2) yes
C83 C84 O85 123.9(2) yes
C84 O85 C86 115.8(2) yes
O85 C86 H863 108.6 no
O85 C86 H861 110.1 no
H863 C86 H861 109.4 no
O85 C86 H862 109.6 no
H863 C86 H862 110.0 no
H861 C86 H862 109.0 no
O14 C87 H872 107.4 no
O14 C87 H871 108.5 no
H872 C87 H871 110.6 no
O14 C87 H873 111.0 no
H872 C87 H873 108.6 no
H871 C87 H873 110.7 no

loop_
_geom_bond_atom_site_label_1
_geom_bond_atom_site_label_2
_geom_bond_distance
_geom_bond_publ_flag
Cl1 C2 1.772(5) yes
Cl1 C3 1.736(8) yes
C2 Cl4 1.782(5) yes
C2 Cl5 1.701(5) yes
C2 H21 0.984 no
C3 Cl4 1.632(7) yes
C3 Cl5 1.872(8) yes
C3 H31 0.979 no
Cl6 C7 1.766(3) yes
C7 Cl8 1.747(3) yes
C7 Cl9 1.759(3) yes
C7 H71 0.948 no
Cl10 C11 1.748(3) yes
C11 Cl12 1.769(3) yes
C11 Cl13 1.728(4) yes
C11 H111 0.991 no
O14 C15 1.384(3) yes
O14 C87 1.436(3) yes
C15 C16 1.404(4) yes
C15 C55 1.385(4) yes
C16 C17 1.403(4) yes
C16 C82 1.517(4) yes
C17 C18 1.524(3) yes
C17 C57 1.395(4) yes
C18 C19 1.520(4) yes
C18 H181 0.974 no
C18 H182 0.969 no
C19 C20 1.405(4) yes
C19 C26 1.408(4) yes
C20 C21 1.395(4) yes
C20 C80 1.524(4) yes
C21 C22 1.384(4) yes
C21 H211 0.920 no
C22 O23 1.366(3) yes
C22 C25 1.398(4) yes
O23 C24 1.420(4) yes
C24 H243 0.950 no
C24 H242 0.948 no
C24 H241 0.950 no
C25 C26 1.383(4) yes
C25 O29 1.383(3) yes
C26 O27 1.391(3) yes
O27 C28 1.437(3) yes
C28 H282 0.960 no
C28 H281 0.954 no
C28 H283 0.953 no
O29 C30 1.436(3) yes
C30 C31 1.509(4) yes
C30 H301 0.978 no
C30 H302 0.967 no
C31 O32 1.432(3) yes
C31 H311 0.969 no
C31 H312 0.970 no
O32 C33 1.377(3) yes
C33 C34 1.402(4) yes
C33 C62 1.384(4) yes
C34 O35 1.375(3) yes
C34 C37 1.380(4) yes
O35 C36 1.432(3) yes
C36 H363 0.965 no
C36 H362 0.945 no
C36 H361 0.959 no
C37 C38 1.403(4) yes
C37 H371 0.927 no
C38 C39 1.511(4) yes
C38 C61 1.394(4) yes
C39 C40 1.528(4) yes
C39 H392 0.969 no
C39 H391 0.957 no
C40 C41 1.403(4) yes
C40 C68 1.397(4) yes
C41 C42 1.518(4) yes
C41 C63 1.395(4) yes
C42 C43 1.519(4) yes
C42 H421 0.954 no
C42 H422 0.966 no
C43 C44 1.395(4) yes
C43 C50 1.401(4) yes
C44 C45 1.396(4) yes
C44 C60 1.509(4) yes
C45 C46 1.386(4) yes
C45 H451 0.931 no
C46 O47 1.370(3) yes
C46 C49 1.409(4) yes
O47 C48 1.425(3) yes
C48 H483 0.957 no
C48 H481 0.966 no
C48 H482 0.938 no
C49 C50 1.380(4) yes
C49 O51 1.378(3) yes
C50 H501 0.928 no
O51 C52 1.439(3) yes
C52 C53 1.514(4) yes
C52 H521 0.952 no
C52 H522 0.966 no
C53 O54 1.446(3) yes
C53 H531 0.973 no
C53 H532 0.966 no
O54 C55 1.393(3) yes
C55 C56 1.394(4) yes
C56 C57 1.387(4) yes
C56 O58 1.368(3) yes
C57 H571 0.923 no
O58 C59 1.419(4) yes
C59 H593 0.958 no
C59 H591 0.972 no
C59 H592 0.971 no
C60 C61 1.520(3) yes
C60 H602 0.974 no
C60 H601 0.971 no
C61 C62 1.395(4) yes
C62 H621 0.932 no
C63 C64 1.390(4) yes
C63 H631 0.923 no
C64 O65 1.371(3) yes
C64 C67 1.401(4) yes
O65 C66 1.431(4) yes
C66 H662 0.948 no
C66 H661 0.949 no
C66 H663 0.954 no
C67 C68 1.379(4) yes
C67 O69 1.391(3) yes
C68 H681 0.918 no
O69 C71 1.403(5) yes
O69 C70 1.488(10) yes
C70 C73 1.505(13) yes
C70 H701 0.968 no
C70 H702 0.975 no
C71 C72 1.500(7) yes
C71 H711 0.973 no
C71 H712 0.976 no
C72 O74 1.497(5) yes
C72 H721 0.968 no
C72 H722 0.973 no
C73 O74 1.364(9) yes
C73 H731 0.967 no
C73 H732 0.972 no
O74 C75 1.377(3) yes
O74 C75 1.377(3) yes
C75 C76 1.391(4) yes
C75 C84 1.401(4) yes
C76 O77 1.392(3) yes
C76 C79 1.399(4) yes
O77 C78 1.441(3) yes
C78 H783 0.954 no
C78 H782 0.954 no
C78 H781 0.961 no
C79 C80 1.522(4) yes
C79 C81 1.405(4) yes
C80 H802 0.975 no
C80 H801 0.964 no
C81 C82 1.521(4) yes
C81 C83 1.397(4) yes
C82 H822 0.969 no
C82 H821 0.971 no
C83 C84 1.379(4) yes
C83 H831 0.918 no
C84 O85 1.379(3) yes
O85 C86 1.424(3) yes
C86 H863 0.970 no
C86 H861 0.964 no
C86 H862 0.968 no
C87 H872 0.953 no
C87 H871 0.949 no
C87 H873 0.962 no

loop_
_geom_hbond_atom_site_label_D
_geom_hbond_atom_site_label_H
_geom_hbond_atom_site_label_A
_geom_hbond_site_symmetry_A
_geom_hbond_angle_DHA
_geom_hbond_distance_DH
_geom_hbond_distance_HA
_geom_hbond_distance_DA
_geom_hbond_publ_flag
C7 H71 O23 . 133.00 0.948 2.540 3.261(5) yes
C7 H71 O32 . 142.00 0.948 2.460 3.257(5) yes
C11 H111 O54 3_656 156.70(10) 0.991 2.220 3.155(5) yes
C24 H243 O35 . 138.00 0.950 2.574 3.343(5) yes
C28 H283 O29 . 120.00 0.953 2.425 3.022(5) yes
C36 H363 O51 4_454 136.88(8) 0.965 2.577 3.347(5) yes
C57 H571 O27 . 126.00 0.923 2.530 3.159(5) yes
C60 H601 O32 2_656 133.05(7) 0.971 2.525 3.267(5) yes
C42 H421 O47 3_656 171.78(7) 0.954 2.549 3.496(5) yes
C83 H831 O14 . 132.00 0.918 2.374 3.069(5) yes
C21 H211 O77 . 138.00 0.920 2.438 3.180(5) yes
